data_2009862
loop_
_publ_author_name
'Stomberg, R.'
'Li, S.'
'Lundquist, K.'

_publ_section_title
;
 <i>threo</i>-3-Fluoro-2-hydroxy-1,3-diphenyl-1-propanone and
 (1<i>RS</i>,2<i>RS</i>,3<i>RS</i>)-3-fluoro-1,3-diphenyl-1,2-propanediol
;
_journal_issue 7
_journal_name_full 'Acta Crystallographica Section C'
_journal_page_first 1145
_journal_page_last 1148
_journal_paper_doi 10.1107/S0108270193012478
_journal_volume 50
_journal_year 1994
_chemical_formula_moiety 'C15 H13 F1 O2'
_chemical_formula_sum 'C15 H13 F O2'
_chemical_formula_weight 244.26
_space_group_IT_number 2
_symmetry_cell_setting triclinic
_symmetry_space_group_name_Hall '-P 1'
_symmetry_space_group_name_H-M 'P -1'
_atom_type_scat_source IntTabIV
_cell_angle_alpha 91.430(10)
_cell_angle_beta 104.830(10)
_cell_angle_gamma 92.540(10)
_cell_formula_units_Z 2
_cell_length_a 5.7500(6)
_cell_length_b 9.6510(10)
_cell_length_c 11.194(2)
_cell_measurement_reflns_used 25
_cell_measurement_temperature 296
_cell_measurement_theta_max 39.9
_cell_measurement_theta_min 37.4
_cell_volume 599.49(14)
_diffrn_measurement_device 'Syntex P2~1~'
_diffrn_measurement_method \w-2\q
_diffrn_radiation_type CuK\a
_diffrn_radiation_wavelength 1.54178
_diffrn_reflns_av_R_equivalents 0.029
_diffrn_reflns_limit_h_max 6
_diffrn_reflns_limit_h_min 0
_diffrn_reflns_limit_k_max 10
_diffrn_reflns_limit_k_min -10
_diffrn_reflns_limit_l_max 12
_diffrn_reflns_limit_l_min -12
_diffrn_reflns_number 2000
_diffrn_reflns_theta_max 60.1
_diffrn_standards_interval_count 150
_diffrn_standards_number 3
_exptl_absorpt_coefficient_mu 0.79
_exptl_absorpt_correction_type none
_exptl_crystal_colour colourless
_exptl_crystal_density_diffrn 1.353
_exptl_crystal_description plate
_exptl_crystal_size_max 0.87
_exptl_crystal_size_mid 0.41
_exptl_crystal_size_min 0.04
_refine_diff_density_max 0.15
_refine_diff_density_min -0.13
_refine_ls_goodness_of_fit_obs 1.59
_refine_ls_hydrogen_treatment refall
_refine_ls_number_parameters 215
_refine_ls_number_reflns 1407
_refine_ls_R_factor_obs 0.035
_refine_ls_shift/esd_max 0.00
_refine_ls_structure_factor_coef F
_refine_ls_weighting_details 'w = [\s^2^(F~o~) + 0.05(F~o~)^2^]^-1^'
_refine_ls_weighting_scheme calc
_refine_ls_wR_factor_obs 0.050
_reflns_number_observed 1407
_reflns_number_total 1794
_reflns_observed_criterion I>3\s(I)
_cod_data_source_file ha1075.cif
_cod_data_source_block ha1075_structure_1_of_2
_cod_depositor_comments
;
The following automatic conversions were performed:

'_refine_ls_weighting_scheme' value '[\s^2^(F~o~) +
0.05(F~o~)^2^]^-1^' was changed to 'calc'. New tag
'_refine_ls_weighting_details' was created. The value of the new tag
was set to 'w = [\s^2^(F~o~) + 0.05(F~o~)^2^]^-1^'.

Automatic conversion script
Id: cif_fix_values 3143 2015-03-26 13:38:13Z robertas 
;
_cod_original_cell_volume 599.50(10)
_cod_original_formula_sum 'C15 H13 F1 O2'
_cod_database_code 2009862

loop_
_symmetry_equiv_pos_as_xyz
x,y,z
-x,-y,-z

loop_
_atom_site_label
_atom_site_fract_x
_atom_site_fract_y
_atom_site_fract_z
C(1) .9066(3) .5969(2) .8521(2)
C(2) .7359(4) .6096(2) .9183(2)
C(3) .7519(5) .7207(2) 1.0010(2)
C(4) .9396(5) .8178(2) 1.0187(2)
C(5) 1.1060(5) .8073(2) .9516(2)
C(6) 1.0905(4) .6979(2) .8679(2)
C(7) .8943(3) .4703(2) .7698(2)
C(8) .7122(3) .4729(2) .6441(2)
C(9) .7325(3) .3392(2) .5719(2)
C(10) .6695(3) .2035(2) .6189(2)
C(11) .4937(4) .1870(2) .6834(2)
C(12) .4453(4) .0585(2) .7251(2)
C(13) .5738(4) -.0533(2) .7059(2)
C(14) .7469(5) -.0379(2) .6425(2)
C(15) .7946(4) .0891(2) .5990(2)
F 1.1215(2) .45390(10) .74610(10)
O(1) .7462(3) .59240(10) .58060(10)
O(2) .8197(3) .3446(2) .48410(10)
H(2) .612(4) .538(2) .907(2)
H(3) .630(5) .723(3) 1.045(2)
H(4) .950(5) .895(3) 1.081(3)
H(5) 1.246(5) .873(3) .963(2)
H(6) 1.200(4) .687(2) .821(2)
H(7) .861(3) .382(2) .813(2)
H(8) .558(3) .476(2) .660(2)
H(11) .408(4) .264(2) .694(2)
H(12) .315(5) .046(2) .769(2)
H(13) .549(4) -.139(3) .738(2)
H(14) .835(4) -.111(3) .632(2)
H(15) .924(4) .102(2) .556(2)
H(O1) .891(5) .589(3) .562(2)

loop_
_geom_angle_atom_site_label_1
_geom_angle_atom_site_label_2
_geom_angle_atom_site_label_3
_geom_angle
_geom_angle_publ_flag
C(2) C(1) C(7) 119.1(2) yes
C(1) C(7) C(8) 115.00(10) yes
C(1) C(7) F 109.50(10) yes
C(8) C(7) F 106.5(2) yes
C(7) C(8) C(9) 107.5(2) yes
C(7) C(8) O(1) 111.90(10) yes
C(9) C(8) O(1) 112.60(10) yes
C(8) C(9) C(10) 119.10(10) yes
C(8) C(9) O(2) 119.6(2) yes
C(10) C(9) O(2) 121.0(2) yes
C(9) C(10) C(11) 122.9(2) yes
C(2) C(1) C(6) 119.1(2) yes
C(6) C(1) C(7) 121.7(2) yes
C(1) C(2) C(3) 120.4(2) yes
C(2) C(3) C(4) 119.9(2) yes
C(3) C(4) C(5) 119.9(2) yes
C(4) C(5) C(6) 120.7(2) yes
C(1) C(6) C(5) 120.0(2) yes
C(9) C(10) C(15) 118.4(2) yes
C(11) C(10) C(15) 118.7(2) yes
C(10) C(11) C(12) 119.9(2) yes
C(11) C(12) C(13) 120.5(2) yes
C(12) C(13) C(14) 120.0(2) yes
C(13) C(14) C(15) 120.1(2) yes
C(10) C(15) C(14) 120.8(2) yes

loop_
_geom_bond_atom_site_label_1
_geom_bond_atom_site_label_2
_geom_bond_distance
_geom_bond_publ_flag
C(1) C(2) 1.380(3) yes
C(1) C(6) 1.380(3) yes
C(1) C(7) 1.500(3) yes
C(2) C(3) 1.384(3) yes
C(3) C(4) 1.369(3) yes
C(4) C(5) 1.365(4) yes
C(5) C(6) 1.378(3) yes
C(7) C(8) 1.525(3) yes
C(7) F 1.413(2) yes
C(8) C(9) 1.530(3) yes
C(8) O(1) 1.403(2) yes
C(9) C(10) 1.487(3) yes
C(9) O(2) 1.213(2) yes
C(10) C(11) 1.391(3) yes
C(10) C(15) 1.388(3) yes
C(11) C(12) 1.378(3) yes
C(12) C(13) 1.377(3) yes
C(13) C(14) 1.368(4) yes
C(14) C(15) 1.372(3) yes
C(2) H(2) 0.95(2) no
C(3) H(3) 0.95(3) no
C(4) H(4) 0.99(3) no
C(5) H(5) 0.98(3) no
C(6) H(6) 0.92(2) no
C(7) H(7) 10.2(2) no
C(8) H(8) 0.95(2) no
C(11) H(11) 0.93(2) no
C(12) H(12) 1.00(3) no
C(13) H(13) 0.93(3) no
C(14) H(14) 0.91(3) no
C(15) H(15) 0.99(2) no
O(1) H(O1) 0.91(3) no

loop_
_geom_torsion_atom_site_label_1
_geom_torsion_atom_site_label_2
_geom_torsion_atom_site_label_3
_geom_torsion_atom_site_label_4
_geom_torsion
_geom_torsion_publ_flag
C(1) C(7) C(8) C(9) 177.70(10) yes
C(1) C(7) C(8) O(1) 53.6(2) yes
C(1) C(7) C(8) H(C8) -64.0(10) no
C(2) C(1) C(7) C(8) 80.4(2) yes
C(2) C(1) C(7) F -159.7(2) yes
C(2) C(1) C(7) H(C7) -44.0(10) no
C(7) C(8) C(9) C(10) 64.2(2) yes
C(7) C(8) C(9) O(2) -109.3(2) yes
C(7) C(8) O(1) H(O1) 66(2) no
C(8) C(9) C(10) C(11) 31.9(3) yes
C(9) C(8) C(7) F 56.3(2) yes
C(9) C(8) C(7) H(C7) -57.0(10) no
C(9) C(8) O(1) H(O1) -56(2) no
C(10) C(9) C(8) O(1) -172.1(2) yes
C(10) C(9) C(8) H(C8) -52.0(10) no
C(11) C(10) C(9) O(2) -154.8(2) yes
F C(7) C(8) O(1) -67.9(2) yes
F C(7) C(8) H(C8) 175.0(10) no
O(1) C(8) C(7) H(C7) 179.0(10) no
O(1) C(8) C(9) O(2) 14.5(2) yes
O(2) C(9) C(8) H(C8) 135.0(10) no
H(C7) C(7) C(8) H(C8) 62(2) no
H(C8) C(8) O(1) H(O1) -178(2) no
